data_7244350
loop_
_publ_author_name
'Mei, Houshan'
'Xie, Jiayue'
'Li, Zishuo'
'Lou, Chengming'
'Lei, Guanglu'
'Liu, Xianghong'
'Zhang, Jun'

_publ_section_title
;
 Rational design of ZnO@ZIF-8 nanoarrays for improved electrochemical
 detection of H2O2
;
_journal_name_full CrystEngComm
_journal_paper_doi 10.1039/D1CE01704G
_journal_year 2022
_chemical_formula_moiety 'C48 H34 F2 N4 O4 Zn'
_chemical_formula_sum 'C48 H34 F2 N4 O4 Zn'
_chemical_formula_weight 834.16
_space_group_crystal_system monoclinic
_space_group_IT_number 15
_space_group_name_Hall '-C 2yc'
_space_group_name_H-M_alt 'C 1 2/c 1'
_atom_sites_solution_hydrogens geom
_atom_sites_solution_primary iterative
_audit_creation_date 2021-11-15
_audit_creation_method
;
Olex2 1.3
(compiled 2020.11.12 svn.r5f609507 for OlexSys, GUI svn.r6408)
;
_audit_update_record
;
2021-12-07 deposited with the CCDC.	2022-01-17 downloaded from the CCDC.
;
_cell_angle_alpha 90
_cell_angle_beta 102.401(3)
_cell_angle_gamma 90
_cell_formula_units_Z 4
_cell_length_a 22.545(2)
_cell_length_b 7.1602(8)
_cell_length_c 24.832(2)
_cell_measurement_reflns_used 6991
_cell_measurement_temperature 293(2)
_cell_measurement_theta_max 22.050
_cell_measurement_theta_min 2.753
_cell_volume 3915.0(6)
_computing_cell_refinement 'SAINT v8.37A (Bruker, 2015)'
_computing_data_reduction 'SAINT v8.37A (Bruker, 2015)'
_computing_molecular_graphics 'Olex2 1.3 (Dolomanov et al., 2009)'
_computing_publication_material 'Olex2 1.3 (Dolomanov et al., 2009)'
_computing_structure_refinement 'SHELXL 2018/3 (Sheldrick, 2015)'
_computing_structure_solution 'olex2.solve 1.3 (Bourhis et al., 2015)'
_diffrn_ambient_temperature 293(2)
_diffrn_measured_fraction_theta_full 0.999
_diffrn_measured_fraction_theta_max 0.999
_diffrn_measurement_device_type 'Bruker APEX-II CCD'
_diffrn_measurement_method '\f and \w scans'
_diffrn_radiation_type MoK\a
_diffrn_radiation_wavelength 0.71073
_diffrn_reflns_av_R_equivalents 0.1221
_diffrn_reflns_av_unetI/netI 0.0838
_diffrn_reflns_Laue_measured_fraction_full 0.999
_diffrn_reflns_Laue_measured_fraction_max 0.999
_diffrn_reflns_limit_h_max 26
_diffrn_reflns_limit_h_min -26
_diffrn_reflns_limit_k_max 8
_diffrn_reflns_limit_k_min -8
_diffrn_reflns_limit_l_max 29
_diffrn_reflns_limit_l_min -29
_diffrn_reflns_number 26695
_diffrn_reflns_point_group_measured_fraction_full 0.999
_diffrn_reflns_point_group_measured_fraction_max 0.999
_diffrn_reflns_theta_full 24.998
_diffrn_reflns_theta_max 24.998
_diffrn_reflns_theta_min 2.215
_diffrn_source_current 1.0
_diffrn_source_power 0.05
_diffrn_source_voltage 50.0
_diffrn_standards_number 0
_exptl_absorpt_coefficient_mu 0.689
_exptl_absorpt_correction_T_max 0.7456
_exptl_absorpt_correction_T_min 0.4879
_exptl_absorpt_correction_type multi-scan
_exptl_absorpt_process_details
;
SADABS-2014/5 (Bruker,2014/5) was used for absorption correction.
wR2(int) was 0.1729 before and 0.0926 after correction.
The Ratio of minimum to maximum transmission is 0.6544.
The \l/2 correction factor is Not present.
;
_exptl_crystal_colour yellow
_exptl_crystal_colour_primary yellow
_exptl_crystal_density_diffrn 1.415
_exptl_crystal_description block
_exptl_crystal_F_000 1720
_exptl_crystal_size_max 0.2
_exptl_crystal_size_mid 0.2
_exptl_crystal_size_min 0.1
_refine_diff_density_max 0.470
_refine_diff_density_min -0.372
_refine_diff_density_rms 0.063
_refine_ls_extinction_method none
_refine_ls_goodness_of_fit_ref 1.043
_refine_ls_hydrogen_treatment constr
_refine_ls_matrix_type full
_refine_ls_number_parameters 267
_refine_ls_number_reflns 3448
_refine_ls_number_restraints 0
_refine_ls_restrained_S_all 1.043
_refine_ls_R_factor_all 0.1040
_refine_ls_R_factor_gt 0.0559
_refine_ls_shift/su_max 0.000
_refine_ls_shift/su_mean 0.000
_refine_ls_structure_factor_coef Fsqd
_refine_ls_weighting_details 'w=1/[\s^2^(Fo^2^)+(0.0428P)^2^+7.3646P] where P=(Fo^2^+2Fc^2^)/3'
_refine_ls_weighting_scheme calc
_refine_ls_wR_factor_gt 0.1114
_refine_ls_wR_factor_ref 0.1279
_reflns_Friedel_coverage 0.000
_reflns_number_gt 2277
_reflns_number_total 3448
_reflns_threshold_expression 'I > 2\s(I)'
_cod_data_source_file d1ce01704g1.cif
_cod_data_source_block b211113a_0m_a
_cod_original_cell_volume 3915.0(7)
_cod_database_code 7244350
_shelx_shelxl_version_number 2018/3
_shelx_space_group_comment
;
The symmetry employed for this shelxl refinement is uniquely defined
by the following loop, which should always be used as a source of
symmetry information in preference to the above space-group names.
They are only intended as comments.
;
_shelx_estimated_absorpt_t_max 0.934
_shelx_estimated_absorpt_t_min 0.874
_olex2_refinement_description
;
1. Fixed Uiso
 At 1.2 times of:
  All C(H) groups
2.a Aromatic/amide H refined with riding coordinates:
 C004(H004), C007(H007), C009(H009), C00B(H00B), C00C(H00C), C00D(H00D),
 C00E(H00E), C00F(H00F), C00I(H00I), C00J(H00J), C00N(H00N), C00O(H00O),
 C00P(H00P), C00Q(H00Q), C00R(H00R), C00S(H00S), C00U(H00U)
;
_olex2_submission_special_instructions 'No special instructions were received'

loop_
_space_group_symop_operation_xyz
'x, y, z'
'-x, y, -z+1/2'
'x+1/2, y+1/2, z'
'-x+1/2, y+1/2, -z+1/2'
'-x, -y, -z'
'x, -y, z-1/2'
'-x+1/2, -y+1/2, -z'
'x+1/2, -y+1/2, z-1/2'

loop_
_atom_site_label
_atom_site_type_symbol
_atom_site_fract_x
_atom_site_fract_y
_atom_site_fract_z
_atom_site_U_iso_or_equiv
_atom_site_adp_type
_atom_site_occupancy
_atom_site_site_symmetry_order
_atom_site_calc_flag
_atom_site_refinement_flags_posn
_atom_site_refinement_flags_adp
_atom_site_refinement_flags_occupancy
_atom_site_disorder_assembly
_atom_site_disorder_group
Zn01 Zn 0.500000 0.59251(8) 0.750000 0.0396(2) Uani 1 2 d S T P . .
N002 N 0.50201(13) 0.4061(4) 0.68773(12) 0.0388(7) Uani 1 1 d . . . . .
O003 O 0.56591(16) 0.7556(4) 0.74349(14) 0.0740(10) Uani 1 1 d . . . . .
C004 C 0.45441(15) -0.6280(5) 0.48438(13) 0.0314(9) Uani 1 1 d . . . . .
H004 H 0.423586 -0.715399 0.473845 0.038 Uiso 1 1 calc R U . . .
C005 C 0.49270(15) -0.3528(5) 0.53579(13) 0.0288(8) Uani 1 1 d . . . . .
C006 C 0.44576(15) -0.4850(5) 0.51928(13) 0.0299(8) Uani 1 1 d . . . . .
C007 C 0.48582(15) -0.1964(5) 0.57192(14) 0.0326(9) Uani 1 1 d . . . . .
H007 H 0.456776 -0.210168 0.593160 0.039 Uiso 1 1 calc R U . . .
C008 C 0.27619(17) -0.5038(5) 0.52416(17) 0.0418(10) Uani 1 1 d . . . . .
C009 C 0.38822(16) -0.4730(5) 0.53835(15) 0.0351(9) Uani 1 1 d . . . . .
H009 H 0.389895 -0.433142 0.574284 0.042 Uiso 1 1 calc R U . . .
C00A C 0.50984(15) 0.1152(5) 0.61408(13) 0.0308(8) Uani 1 1 d . . . . .
C00B C 0.51648(16) -0.0378(5) 0.57757(14) 0.0352(9) Uani 1 1 d . . . . .
H00B H 0.545156 -0.022853 0.556003 0.042 Uiso 1 1 calc R U . . .
C00C C 0.54966(16) 0.2643(5) 0.62155(14) 0.0370(9) Uani 1 1 d . . . . .
H00C H 0.580150 0.269886 0.601626 0.044 Uiso 1 1 calc R U . . .
C00D C 0.54465(17) 0.4040(5) 0.65804(14) 0.0386(9) Uani 1 1 d . . . . .
H00D H 0.572346 0.501947 0.662267 0.046 Uiso 1 1 calc R U . . .
C00E C 0.46420(18) 0.1226(5) 0.64369(16) 0.0493(11) Uani 1 1 d . . . . .
H00E H 0.434970 0.028942 0.639334 0.059 Uiso 1 1 calc R U . . .
C00F C 0.33458(17) -0.5153(5) 0.50765(16) 0.0414(10) Uani 1 1 d . . . . .
H00F H 0.333797 -0.556548 0.471991 0.050 Uiso 1 1 calc R U . . .
F00G F 0.79694(15) 1.0764(6) 0.86270(13) 0.1248(13) Uani 1 1 d . . . . .
O00H O 0.60733(16) 0.6902(6) 0.82837(16) 0.1023(13) Uani 1 1 d . . . . .
C00I C 0.46206(19) 0.2665(6) 0.67907(17) 0.0538(12) Uani 1 1 d . . . . .
H00I H 0.430911 0.267277 0.698293 0.065 Uiso 1 1 calc R U . . .
C00J C 0.22268(19) -0.5119(6) 0.48456(19) 0.0550(11) Uani 1 1 d . . . . .
H00J H 0.223866 -0.526862 0.447600 0.066 Uiso 1 1 calc R U . . .
C00K C 0.6062(2) 0.7757(6) 0.7857(2) 0.0520(11) Uani 1 1 d . . . . .
N00L N 0.16172(19) -0.4782(6) 0.5511(2) 0.0781(13) Uani 1 1 d . . . . .
C00M C 0.65217(18) 0.9245(6) 0.78414(16) 0.0462(10) Uani 1 1 d . . . . .
C00N C 0.2703(2) -0.4860(7) 0.5778(2) 0.0627(13) Uani 1 1 d . . . . .
H00N H 0.304496 -0.482816 0.606498 0.075 Uiso 1 1 calc R U . . .
C00O C 0.6438(2) 1.0533(6) 0.74210(19) 0.0618(13) Uani 1 1 d . . . . .
H00O H 0.609273 1.046326 0.713844 0.074 Uiso 1 1 calc R U . . .
C00P C 0.1679(2) -0.4979(7) 0.4999(2) 0.0712(14) Uani 1 1 d . . . . .
H00P H 0.132849 -0.502543 0.472227 0.085 Uiso 1 1 calc R U . . .
C00Q C 0.7029(2) 0.9353(7) 0.82566(18) 0.0622(12) Uani 1 1 d . . . . .
H00Q H 0.708880 0.851216 0.854872 0.075 Uiso 1 1 calc R U . . .
C00R C 0.7370(3) 1.2017(8) 0.7823(2) 0.0799(16) Uani 1 1 d . . . . .
H00R H 0.765900 1.294209 0.782038 0.096 Uiso 1 1 calc R U . . .
C00S C 0.6857(2) 1.1924(8) 0.7413(2) 0.0807(16) Uani 1 1 d . . . . .
H00S H 0.679159 1.279869 0.712936 0.097 Uiso 1 1 calc R U . . .
C00T C 0.7448(2) 1.0732(8) 0.8234(2) 0.0765(15) Uani 1 1 d . . . . .
C00U C 0.2127(3) -0.4729(7) 0.5886(2) 0.0796(16) Uani 1 1 d . . . . .
H00U H 0.209748 -0.459276 0.625181 0.096 Uiso 1 1 calc R U . . .

loop_
_atom_site_aniso_label
_atom_site_aniso_U_11
_atom_site_aniso_U_22
_atom_site_aniso_U_33
_atom_site_aniso_U_23
_atom_site_aniso_U_13
_atom_site_aniso_U_12
Zn01 0.0561(5) 0.0268(4) 0.0372(4) 0.000 0.0126(3) 0.000
N002 0.0424(19) 0.0326(17) 0.0439(17) -0.0072(15) 0.0148(15) -0.0062(17)
O003 0.085(2) 0.071(2) 0.064(2) -0.0058(17) 0.0133(19) -0.0307(19)
C004 0.029(2) 0.026(2) 0.039(2) -0.0080(16) 0.0074(16) -0.0059(16)
C005 0.029(2) 0.027(2) 0.0308(18) -0.0013(15) 0.0065(15) 0.0028(16)
C006 0.027(2) 0.0305(19) 0.0336(19) -0.0033(16) 0.0093(16) 0.0022(17)
C007 0.028(2) 0.036(2) 0.036(2) -0.0072(17) 0.0110(16) 0.0020(18)
C008 0.037(2) 0.030(2) 0.062(3) -0.0062(19) 0.018(2) -0.0006(18)
C009 0.032(2) 0.031(2) 0.044(2) -0.0091(17) 0.0132(18) -0.0031(17)
C00A 0.031(2) 0.030(2) 0.0318(18) -0.0018(16) 0.0063(16) 0.0006(17)
C00B 0.036(2) 0.034(2) 0.040(2) -0.0078(17) 0.0172(17) -0.0024(18)
C00C 0.040(2) 0.037(2) 0.038(2) -0.0054(18) 0.0175(18) -0.0057(19)
C00D 0.044(2) 0.032(2) 0.040(2) -0.0010(19) 0.0090(18) -0.0101(19)
C00E 0.052(3) 0.038(2) 0.066(3) -0.021(2) 0.031(2) -0.020(2)
C00F 0.035(2) 0.044(2) 0.050(2) -0.0081(19) 0.0178(19) -0.0001(19)
F00G 0.100(3) 0.164(3) 0.095(2) -0.002(2) -0.013(2) -0.047(3)
O00H 0.092(3) 0.108(3) 0.102(3) 0.044(3) 0.011(2) -0.035(2)
C00I 0.055(3) 0.052(3) 0.066(3) -0.023(2) 0.038(2) -0.011(2)
C00J 0.040(3) 0.054(3) 0.073(3) 0.004(2) 0.015(2) 0.005(2)
C00K 0.057(3) 0.043(3) 0.059(3) 0.003(2) 0.018(2) -0.002(2)
N00L 0.045(3) 0.076(3) 0.122(4) 0.002(3) 0.038(3) -0.004(2)
C00M 0.051(3) 0.046(3) 0.046(2) -0.002(2) 0.018(2) -0.004(2)
C00N 0.040(3) 0.078(3) 0.075(3) -0.018(3) 0.024(2) -0.008(2)
C00O 0.062(3) 0.058(3) 0.066(3) 0.011(2) 0.014(2) -0.004(2)
C00P 0.035(3) 0.064(3) 0.111(4) 0.016(3) 0.008(3) 0.002(2)
C00Q 0.069(3) 0.065(3) 0.053(3) 0.006(2) 0.014(2) -0.008(3)
C00R 0.084(4) 0.083(4) 0.075(4) 0.005(3) 0.021(3) -0.035(3)
C00S 0.082(4) 0.077(4) 0.082(4) 0.023(3) 0.015(3) -0.017(3)
C00T 0.064(3) 0.102(4) 0.055(3) -0.009(3) -0.004(3) -0.026(3)
C00U 0.069(4) 0.090(4) 0.093(4) -0.023(3) 0.047(3) -0.015(3)

loop_
_atom_type_symbol
_atom_type_description
_atom_type_scat_dispersion_real
_atom_type_scat_dispersion_imag
_atom_type_scat_source
C C 0.0033 0.0016 'International Tables Vol C Tables 4.2.6.8 and 6.1.1.4'
H H 0.0000 0.0000 'International Tables Vol C Tables 4.2.6.8 and 6.1.1.4'
F F 0.0171 0.0103 'International Tables Vol C Tables 4.2.6.8 and 6.1.1.4'
N N 0.0061 0.0033 'International Tables Vol C Tables 4.2.6.8 and 6.1.1.4'
O O 0.0106 0.0060 'International Tables Vol C Tables 4.2.6.8 and 6.1.1.4'
Zn Zn 0.2839 1.4301 'International Tables Vol C Tables 4.2.6.8 and 6.1.1.4'

loop_
_geom_angle_atom_site_label_1
_geom_angle_atom_site_label_2
_geom_angle_atom_site_label_3
_geom_angle
_geom_angle_site_symmetry_1
_geom_angle_site_symmetry_3
_geom_angle_publ_flag
N002 Zn01 N002 98.77(17) . 2_656 ?
O003 Zn01 N002 126.95(13) 2_656 . ?
O003 Zn01 N002 126.95(13) . 2_656 ?
O003 Zn01 N002 100.91(13) . . ?
O003 Zn01 N002 100.91(13) 2_656 2_656 ?
O003 Zn01 O003 105.2(2) 2_656 . ?
C00D N002 Zn01 124.1(2) . . ?
C00D N002 C00I 116.5(3) . . ?
C00I N002 Zn01 119.1(2) . . ?
C00K O003 Zn01 116.0(3) . . ?
C005 C004 H004 118.5 5_646 . ?
C006 C004 H004 118.5 . . ?
C006 C004 C005 123.0(3) . 5_646 ?
C004 C005 C006 118.3(3) 5_646 . ?
C004 C005 C007 120.4(3) 5_646 . ?
C006 C005 C007 121.2(3) . . ?
C004 C006 C005 118.7(3) . . ?
C004 C006 C009 119.8(3) . . ?
C005 C006 C009 121.5(3) . . ?
C005 C007 H007 116.5 . . ?
C00B C007 C005 126.9(3) . . ?
C00B C007 H007 116.5 . . ?
C00J C008 C00F 119.9(4) . . ?
C00N C008 C00F 123.9(4) . . ?
C00N C008 C00J 116.3(4) . . ?
C006 C009 H009 117.9 . . ?
C00F C009 C006 124.1(3) . . ?
C00F C009 H009 117.9 . . ?
C00C C00A C00B 121.1(3) . . ?
C00C C00A C00E 115.7(3) . . ?
C00E C00A C00B 123.2(3) . . ?
C007 C00B C00A 126.4(3) . . ?
C007 C00B H00B 116.8 . . ?
C00A C00B H00B 116.8 . . ?
C00A C00C H00C 119.7 . . ?
C00D C00C C00A 120.6(3) . . ?
C00D C00C H00C 119.7 . . ?
N002 C00D C00C 123.1(3) . . ?
N002 C00D H00D 118.4 . . ?
C00C C00D H00D 118.4 . . ?
C00A C00E H00E 119.9 . . ?
C00I C00E C00A 120.3(3) . . ?
C00I C00E H00E 119.9 . . ?
C008 C00F H00F 116.8 . . ?
C009 C00F C008 126.4(4) . . ?
C009 C00F H00F 116.8 . . ?
N002 C00I C00E 123.8(3) . . ?
N002 C00I H00I 118.1 . . ?
C00E C00I H00I 118.1 . . ?
C008 C00J H00J 120.0 . . ?
C00P C00J C008 119.9(4) . . ?
C00P C00J H00J 120.0 . . ?
O003 C00K C00M 116.6(4) . . ?
O00H C00K O003 123.4(4) . . ?
O00H C00K C00M 119.8(4) . . ?
C00U N00L C00P 115.4(4) . . ?
C00O C00M C00K 121.0(4) . . ?
C00Q C00M C00K 119.6(4) . . ?
C00Q C00M C00O 119.4(4) . . ?
C008 C00N H00N 120.6 . . ?
C008 C00N C00U 118.9(5) . . ?
C00U C00N H00N 120.6 . . ?
C00M C00O H00O 119.6 . . ?
C00M C00O C00S 120.9(4) . . ?
C00S C00O H00O 119.6 . . ?
C00J C00P H00P 117.8 . . ?
N00L C00P C00J 124.4(5) . . ?
N00L C00P H00P 117.8 . . ?
C00M C00Q H00Q 120.7 . . ?
C00M C00Q C00T 118.7(4) . . ?
C00T C00Q H00Q 120.7 . . ?
C00S C00R H00R 120.7 . . ?
C00T C00R H00R 120.7 . . ?
C00T C00R C00S 118.6(5) . . ?
C00O C00S H00S 120.1 . . ?
C00R C00S C00O 119.8(5) . . ?
C00R C00S H00S 120.1 . . ?
F00G C00T C00Q 118.6(5) . . ?
C00R C00T F00G 118.8(5) . . ?
C00R C00T C00Q 122.6(5) . . ?
N00L C00U C00N 125.1(5) . . ?
N00L C00U H00U 117.5 . . ?
C00N C00U H00U 117.5 . . ?

loop_
_geom_bond_atom_site_label_1
_geom_bond_atom_site_label_2
_geom_bond_distance
_geom_bond_site_symmetry_2
_geom_bond_publ_flag
Zn01 N002 2.051(3) 2_656 ?
Zn01 N002 2.051(3) . ?
Zn01 O003 1.924(3) . ?
Zn01 O003 1.924(3) 2_656 ?
N002 C00D 1.331(4) . ?
N002 C00I 1.332(5) . ?
O003 C00K 1.239(5) . ?
C004 H004 0.9300 . ?
C004 C005 1.396(4) 5_646 ?
C004 C006 1.382(5) . ?
C005 C006 1.413(5) . ?
C005 C007 1.464(5) . ?
C006 C009 1.476(5) . ?
C007 H007 0.9300 . ?
C007 C00B 1.321(5) . ?
C008 C00F 1.463(5) . ?
C008 C00J 1.384(5) . ?
C008 C00N 1.373(6) . ?
C009 H009 0.9300 . ?
C009 C00F 1.319(5) . ?
C00A C00B 1.450(5) . ?
C00A C00C 1.381(5) . ?
C00A C00E 1.388(5) . ?
C00B H00B 0.9300 . ?
C00C H00C 0.9300 . ?
C00C C00D 1.371(5) . ?
C00D H00D 0.9300 . ?
C00E H00E 0.9300 . ?
C00E C00I 1.361(5) . ?
C00F H00F 0.9300 . ?
F00G C00T 1.357(5) . ?
O00H C00K 1.220(5) . ?
C00I H00I 0.9300 . ?
C00J H00J 0.9300 . ?
C00J C00P 1.371(6) . ?
C00K C00M 1.492(6) . ?
N00L C00P 1.316(6) . ?
N00L C00U 1.315(7) . ?
C00M C00O 1.375(6) . ?
C00M C00Q 1.367(6) . ?
C00N H00N 0.9300 . ?
C00N C00U 1.385(6) . ?
C00O H00O 0.9300 . ?
C00O C00S 1.376(6) . ?
C00P H00P 0.9300 . ?
C00Q H00Q 0.9300 . ?
C00Q C00T 1.377(7) . ?
C00R H00R 0.9300 . ?
C00R C00S 1.369(7) . ?
C00R C00T 1.357(7) . ?
C00S H00S 0.9300 . ?
C00U H00U 0.9300 . ?

loop_
_geom_torsion_atom_site_label_1
_geom_torsion_atom_site_label_2
_geom_torsion_atom_site_label_3
_geom_torsion_atom_site_label_4
_geom_torsion
_geom_torsion_site_symmetry_1
_geom_torsion_site_symmetry_2
_geom_torsion_site_symmetry_3
_geom_torsion_site_symmetry_4
_geom_torsion_publ_flag
Zn01 N002 C00D C00C 171.4(3) . . . . ?
Zn01 N002 C00I C00E -171.5(3) . . . . ?
Zn01 O003 C00K O00H 4.5(6) . . . . ?
Zn01 O003 C00K C00M -170.3(3) . . . . ?
O003 C00K C00M C00O 11.3(6) . . . . ?
O003 C00K C00M C00Q -170.0(4) . . . . ?
C004 C005 C006 C004 0.5(5) 5_646 . . . ?
C004 C005 C006 C009 -179.3(3) 5_646 . . . ?
C004 C005 C007 C00B 19.6(5) 5_646 . . . ?
C004 C006 C009 C00F -36.7(5) . . . . ?
C005 C004 C006 C005 -0.6(6) 5_646 . . . ?
C005 C004 C006 C009 179.3(3) 5_646 . . . ?
C005 C006 C009 C00F 143.1(4) . . . . ?
C005 C007 C00B C00A -179.1(3) . . . . ?
C006 C005 C007 C00B -158.7(4) . . . . ?
C006 C009 C00F C008 -179.2(4) . . . . ?
C007 C005 C006 C004 178.9(3) . . . . ?
C007 C005 C006 C009 -0.9(5) . . . . ?
C008 C00J C00P N00L -0.6(7) . . . . ?
C008 C00N C00U N00L 0.8(8) . . . . ?
C00A C00C C00D N002 -0.4(6) . . . . ?
C00A C00E C00I N002 0.0(7) . . . . ?
C00B C00A C00C C00D -177.0(3) . . . . ?
C00B C00A C00E C00I 177.2(4) . . . . ?
C00C C00A C00B C007 171.8(4) . . . . ?
C00C C00A C00E C00I -2.6(6) . . . . ?
C00D N002 C00I C00E 2.4(6) . . . . ?
C00E C00A C00B C007 -8.0(6) . . . . ?
C00E C00A C00C C00D 2.8(5) . . . . ?
C00F C008 C00J C00P -178.9(4) . . . . ?
C00F C008 C00N C00U 178.8(4) . . . . ?
O00H C00K C00M C00O -163.7(4) . . . . ?
O00H C00K C00M C00Q 15.0(6) . . . . ?
C00I N002 C00D C00C -2.2(5) . . . . ?
C00J C008 C00F C009 165.5(4) . . . . ?
C00J C008 C00N C00U -1.6(6) . . . . ?
C00K C00M C00O C00S 178.9(4) . . . . ?
C00K C00M C00Q C00T 179.8(4) . . . . ?
C00M C00O C00S C00R 1.0(8) . . . . ?
C00M C00Q C00T F00G -175.8(4) . . . . ?
C00M C00Q C00T C00R 1.8(8) . . . . ?
C00N C008 C00F C009 -14.9(7) . . . . ?
C00N C008 C00J C00P 1.5(6) . . . . ?
C00O C00M C00Q C00T -1.5(7) . . . . ?
C00P N00L C00U C00N 0.1(8) . . . . ?
C00Q C00M C00O C00S 0.1(7) . . . . ?
C00S C00R C00T F00G 176.9(5) . . . . ?
C00S C00R C00T C00Q -0.7(9) . . . . ?
C00T C00R C00S C00O -0.7(8) . . . . ?
C00U N00L C00P C00J -0.2(8) . . . . ?
